data_1527002
loop_
_publ_author_name
'Yamnova, N.A.'
'Pekov, I.V.'
'Schneider, J.'
'Kabalov, Yu.K.'
'Chukanov, N.V.'

_publ_section_title
;
 Crystal structure of a new Ca, Nb - member of the labuntsovite group
;
_journal_name_full 'Doklady Akad. Nauk'
_journal_page_first 487
_journal_page_last 490
_journal_volume 375
_journal_year 2000
_chemical_formula_sum 'Ca2 Fe0.1 H26.75 K Na1.2 Nb5.35 O67 Si16 Ti2.5'
_chemical_name_systematic
;
(K Na0.9) (Ca0.6 Na0.3) Ca1.4 (Nb2.7 Ti1.2 Fe0.05) (Nb2.65 Ti1.3 Fe0.05) (Si16 
O48) ((O H)4.75 O3.25) (H2 O)11
;
_space_group_IT_number 12
_symmetry_space_group_name_Hall '-C 2y'
_symmetry_space_group_name_H-M 'C 1 2/m 1'
_cell_angle_alpha 90
_cell_angle_beta 117.36
_cell_angle_gamma 90
_cell_formula_units_Z 1
_cell_length_a 14.641
_cell_length_b 14.214
_cell_length_c 7.9148
_cell_volume 1462.873
_citation_journal_id_ASTM DAKNEQ
_cod_data_source_file Yamnova_DAKNEQ_2000_1008.cif
_cod_data_source_block H26.75Ca2Fe0.1K1Na1.2Nb5.35O67Si16Ti2.5
_cod_original_formula_sum 'H26.75 Ca2 Fe0.1 K1 Na1.2 Nb5.35 O67 Si16 Ti2.5'
_cod_database_code 1527002

loop_
_symmetry_equiv_pos_as_xyz
x,y,z
-x,y,-z
-x,-y,-z
x,-y,z
x+1/2,y+1/2,z
-x+1/2,y+1/2,-z
-x+1/2,-y+1/2,-z
x+1/2,-y+1/2,z

loop_
_atom_site_label
_atom_site_type_symbol
_atom_site_fract_x
_atom_site_fract_y
_atom_site_fract_z
_atom_site_occupancy
_atom_site_U_iso_or_equiv
O6 O-2 0.428 0.15 0.35 1 0.0
Ca2 Ca+2 0.05 0 0.25 0.15 0.0
Ti1 Ti+4 0.25 0.25 0.5 0.3 0.0
O1 O-2 0.086 0.145 0.701 1 0.0
O7 O-2 0.257 0.134 0.01 1 0.0
Fe2 Fe+3 0 0.245 0.5 0.0125 0.0
Na1 Na+1 0.05 0 0.25 0.075 0.0
O2 O-2 0.273 0.176 0.732 1 0.0
Si2 Si+4 0.21 0.115 0.795 1 0.0
O11 O-2 0.109 0 0.334 0.75 0.0
O3 O-2 0.252 0.134 0.353 1 0.0
K1 K+1 0.452 0 0.73 0.25 0.0
Fe1 Fe+3 0.25 0.25 0.5 0.0125 0.0
O4 O-2 0.359 0 0.277 1 0.0
O5 O-2 0.215 0 0.755 1 0.0
O10 O-2 0 0.123 0 1 0.0
Si1 Si+4 0.313 0.113 0.235 1 0.0
Nb2 Nb+5 0 0.245 0.5 0.6625 0.0
O9 O-2 0.5 0.163 0 1 0.0
Na2 Na+1 0.452 0 0.73 0.225 0.0
O8 O-2 0.104 0.242 0.388 1 0.0
Nb1 Nb+5 0.25 0.25 0.5 0.675 0.0
Ca1 Ca+2 0 0 0.5 0.7 0.0
Ti2 Ti+4 0 0.245 0.5 0.325 0.0
